data_2238713
loop_
_publ_author_name
'Suponitsky, Kyrill Yu.'
'Chernyshev, Victor M.'
'Palysaeva, Nadezhda V.'
'Sheremetev, Aleksei B.'

_publ_section_title
;
 3-Methyl-4-(2-phenyl-1,2,4-triazolo[1,5-<i>a</i>]pyrimidin-7-yl)furazan
;
_journal_issue 11
_journal_name_full 'Acta Crystallographica Section E'
_journal_page_first o1648
_journal_page_last o1649
_journal_paper_doi 10.1107/S1600536813027700
_journal_volume 69
_journal_year 2013
_chemical_formula_iupac 'C14 H10 N6 O'
_chemical_formula_moiety 'C14 H10 N6 O'
_chemical_formula_sum 'C14 H10 N6 O'
_chemical_formula_weight 278.28
_chemical_melting_point_gt 483
_chemical_melting_point_lt 482
_chemical_name_systematic
;
3-Methyl-4-(2-phenyl-1,2,4-triazolo[1,5-<i>a</i>]pyrimidin-7-yl)furazan
;
_space_group_IT_number 14
_symmetry_cell_setting monoclinic
_symmetry_space_group_name_Hall '-P 2ybc'
_symmetry_space_group_name_H-M 'P 1 21/c 1'
_atom_sites_solution_hydrogens geom
_atom_sites_solution_primary direct
_atom_sites_solution_secondary difmap
_audit_creation_method SHELXL-97
_cell_angle_alpha 90.00
_cell_angle_beta 101.3320(10)
_cell_angle_gamma 90.00
_cell_formula_units_Z 4
_cell_length_a 11.1397(6)
_cell_length_b 15.6579(8)
_cell_length_c 7.3952(4)
_cell_measurement_reflns_used 7123
_cell_measurement_temperature 120(2)
_cell_measurement_theta_max 31.04
_cell_measurement_theta_min 2.27
_cell_volume 1264.76(12)
_computing_cell_refinement 'SAINT (Bruker, 2009)'
_computing_data_collection 'APEX2 (Bruker, 2009)'
_computing_data_reduction 'SAINT (Bruker, 2009)'
_computing_molecular_graphics 'SHELXTL (Sheldrick, 2008)'
_computing_publication_material 'SHELXTL (Sheldrick, 2008), publCIF (Westrip, 2010) and PLATON (Spek, 2009)'
_computing_structure_refinement 'SHELXTL (Sheldrick, 2008)'
_computing_structure_solution 'SHELXTL (Sheldrick, 2008)'
_diffrn_ambient_temperature 120(2)
_diffrn_measured_fraction_theta_full 0.998
_diffrn_measured_fraction_theta_max 0.998
_diffrn_measurement_device_type 'Bruker APEXII CCD'
_diffrn_measurement_method '\f and \w scans'
_diffrn_radiation_monochromator graphite
_diffrn_radiation_source 'sealed tube'
_diffrn_radiation_type MoK\a
_diffrn_radiation_wavelength 0.71073
_diffrn_reflns_av_R_equivalents 0.0301
_diffrn_reflns_av_sigmaI/netI 0.0252
_diffrn_reflns_limit_h_max 16
_diffrn_reflns_limit_h_min -16
_diffrn_reflns_limit_k_max 21
_diffrn_reflns_limit_k_min -22
_diffrn_reflns_limit_l_max 10
_diffrn_reflns_limit_l_min -10
_diffrn_reflns_number 16844
_diffrn_reflns_theta_full 31.04
_diffrn_reflns_theta_max 31.04
_diffrn_reflns_theta_min 1.86
_diffrn_standards_decay_% 0
_diffrn_standards_number 0
_exptl_absorpt_coefficient_mu 0.100
_exptl_absorpt_correction_type none
_exptl_crystal_colour colourless
_exptl_crystal_density_diffrn 1.461
_exptl_crystal_density_method 'not measured'
_exptl_crystal_description prizm
_exptl_crystal_F_000 576
_exptl_crystal_size_max 0.32
_exptl_crystal_size_mid 0.28
_exptl_crystal_size_min 0.26
_refine_diff_density_max 0.421
_refine_diff_density_min -0.282
_refine_ls_extinction_method none
_refine_ls_goodness_of_fit_ref 1.024
_refine_ls_hydrogen_treatment constr
_refine_ls_matrix_type full
_refine_ls_number_parameters 191
_refine_ls_number_reflns 4041
_refine_ls_number_restraints 0
_refine_ls_restrained_S_all 1.024
_refine_ls_R_factor_all 0.0498
_refine_ls_R_factor_gt 0.0419
_refine_ls_shift/su_max 0.000
_refine_ls_shift/su_mean 0.000
_refine_ls_structure_factor_coef Fsqd
_refine_ls_weighting_details 'calc w=1/[\s^2^(Fo^2^)+(0.0678P)^2^+0.3512P] where P=(Fo^2^+2Fc^2^)/3'
_refine_ls_weighting_scheme calc
_refine_ls_wR_factor_gt 0.1110
_refine_ls_wR_factor_ref 0.1176
_reflns_number_gt 3456
_reflns_number_total 4041
_reflns_threshold_expression I>2\s(I)
_cod_data_source_file cv5430.cif
_cod_data_source_block I
_cod_original_sg_symbol_H-M 'P 21/c'
_cod_database_code 2238713

loop_
_symmetry_equiv_pos_as_xyz
'x, y, z'
'-x, y+1/2, -z+1/2'
'-x, -y, -z'
'x, -y-1/2, z-1/2'

loop_
_atom_site_type_symbol
_atom_site_label
_atom_site_fract_x
_atom_site_fract_y
_atom_site_fract_z
_atom_site_U_iso_or_equiv
_atom_site_adp_type
_atom_site_calc_flag
_atom_site_refinement_flags
_atom_site_occupancy
_atom_site_symmetry_multiplicity
O O1 0.56608(7) 0.23558(5) 0.09319(14) 0.0282(2) Uani d . 1 1
N N1 1.00892(7) -0.06092(5) 0.21751(12) 0.01583(17) Uani d . 1 1
N N2 0.82706(8) -0.11973(6) 0.02377(12) 0.01834(18) Uani d . 1 1
N N3 0.84903(7) 0.02462(5) 0.13466(11) 0.01300(16) Uani d . 1 1
N N4 0.93391(7) 0.07409(5) 0.24376(11) 0.01399(16) Uani d . 1 1
N N5 0.58150(8) 0.14848(6) 0.09470(14) 0.0227(2) Uani d . 1 1
N N6 0.67069(8) 0.27675(6) 0.06085(15) 0.0239(2) Uani d . 1 1
C C1 1.02813(8) 0.01935(6) 0.28809(13) 0.01377(17) Uani d . 1 1
C C2 0.89448(9) -0.05739(6) 0.12102(13) 0.01468(18) Uani d . 1 1
C C3 0.71487(9) -0.09738(6) -0.05783(14) 0.01883(19) Uani d . 1 1
H H3A 0.6646 -0.1399 -0.1265 0.023 Uiso calc R 1 1
C C4 0.66417(9) -0.01483(6) -0.05042(13) 0.01698(19) Uani d . 1 1
H H4A 0.5829 -0.0031 -0.1129 0.020 Uiso calc R 1 1
C C5 0.73399(8) 0.04786(6) 0.04821(13) 0.01414(17) Uani d . 1 1
C C6 1.14510(8) 0.04615(6) 0.40276(13) 0.01413(17) Uani d . 1 1
C C7 1.23825(9) -0.01412(6) 0.45314(14) 0.01694(19) Uani d . 1 1
H H7A 1.2241 -0.0721 0.4178 0.020 Uiso calc R 1 1
C C8 1.35164(9) 0.01047(7) 0.55480(15) 0.0205(2) Uani d . 1 1
H H8A 1.4147 -0.0307 0.5887 0.025 Uiso calc R 1 1
C C9 1.37265(10) 0.09538(8) 0.60680(16) 0.0247(2) Uani d . 1 1
H H9A 1.4504 0.1124 0.6748 0.030 Uiso calc R 1 1
C C10 1.27942(10) 0.15534(7) 0.55890(17) 0.0262(2) Uani d . 1 1
H H10A 1.2935 0.2132 0.5960 0.031 Uiso calc R 1 1
C C11 1.16591(9) 0.13117(7) 0.45715(15) 0.0202(2) Uani d . 1 1
H H11A 1.1027 0.1724 0.4247 0.024 Uiso calc R 1 1
C C12 0.69232(9) 0.13591(6) 0.06503(13) 0.01574(18) Uani d . 1 1
C C13 0.74940(9) 0.21662(6) 0.04368(14) 0.01690(19) Uani d . 1 1
C C14 0.87253(9) 0.23617(7) 0.00342(15) 0.0197(2) Uani d . 1 1
H H14A 0.8730 0.2945 -0.0444 0.030 Uiso calc R 1 1
H H14B 0.8910 0.1958 -0.0887 0.030 Uiso calc R 1 1
H H14C 0.9345 0.2310 0.1169 0.030 Uiso calc R 1 1

loop_
_atom_site_aniso_label
_atom_site_aniso_U_11
_atom_site_aniso_U_22
_atom_site_aniso_U_33
_atom_site_aniso_U_12
_atom_site_aniso_U_13
_atom_site_aniso_U_23
O1 0.0170(4) 0.0169(4) 0.0508(5) 0.0032(3) 0.0073(3) -0.0001(3)
N1 0.0163(4) 0.0127(4) 0.0189(4) 0.0008(3) 0.0044(3) -0.0004(3)
N2 0.0204(4) 0.0139(4) 0.0210(4) -0.0017(3) 0.0048(3) -0.0031(3)
N3 0.0129(3) 0.0107(3) 0.0156(3) -0.0004(3) 0.0032(3) -0.0006(3)
N4 0.0126(3) 0.0128(3) 0.0164(4) -0.0012(3) 0.0023(3) -0.0010(3)
N5 0.0162(4) 0.0155(4) 0.0359(5) 0.0014(3) 0.0036(4) 0.0000(3)
N6 0.0185(4) 0.0154(4) 0.0372(5) 0.0013(3) 0.0040(4) 0.0016(4)
C1 0.0139(4) 0.0129(4) 0.0153(4) 0.0001(3) 0.0050(3) 0.0010(3)
C2 0.0169(4) 0.0114(4) 0.0168(4) 0.0007(3) 0.0058(3) -0.0004(3)
C3 0.0205(4) 0.0147(4) 0.0211(4) -0.0034(3) 0.0038(4) -0.0034(3)
C4 0.0164(4) 0.0158(4) 0.0182(4) -0.0022(3) 0.0022(3) -0.0011(3)
C5 0.0138(4) 0.0133(4) 0.0154(4) -0.0002(3) 0.0031(3) 0.0011(3)
C6 0.0126(4) 0.0144(4) 0.0160(4) 0.0000(3) 0.0045(3) 0.0017(3)
C7 0.0157(4) 0.0165(4) 0.0192(4) 0.0016(3) 0.0049(3) 0.0037(3)
C8 0.0145(4) 0.0233(5) 0.0233(5) 0.0013(4) 0.0026(4) 0.0067(4)
C9 0.0168(4) 0.0266(5) 0.0283(5) -0.0043(4) -0.0016(4) 0.0042(4)
C10 0.0222(5) 0.0192(5) 0.0340(6) -0.0043(4) -0.0018(4) -0.0021(4)
C11 0.0169(4) 0.0159(4) 0.0269(5) 0.0005(3) 0.0020(4) -0.0009(4)
C12 0.0140(4) 0.0136(4) 0.0184(4) 0.0003(3) 0.0004(3) 0.0006(3)
C13 0.0172(4) 0.0132(4) 0.0193(4) 0.0003(3) 0.0012(3) 0.0011(3)
C14 0.0203(4) 0.0154(4) 0.0243(5) -0.0012(3) 0.0068(4) 0.0030(4)

loop_
_atom_type_symbol
_atom_type_description
_atom_type_scat_dispersion_real
_atom_type_scat_dispersion_imag
_atom_type_scat_source
C C 0.0033 0.0016 'International Tables Vol C Tables 4.2.6.8 and 6.1.1.4'
H H 0.0000 0.0000 'International Tables Vol C Tables 4.2.6.8 and 6.1.1.4'
N N 0.0061 0.0033 'International Tables Vol C Tables 4.2.6.8 and 6.1.1.4'
O O 0.0106 0.0060 'International Tables Vol C Tables 4.2.6.8 and 6.1.1.4'

loop_
_geom_angle_atom_site_label_1
_geom_angle_atom_site_label_2
_geom_angle_atom_site_label_3
_geom_angle
N5 O1 N6 110.69(8)
C2 N1 C1 103.20(8)
C3 N2 C2 115.36(9)
N4 N3 C5 127.33(8)
N4 N3 C2 110.41(8)
C5 N3 C2 122.26(8)
C1 N4 N3 101.55(7)
C12 N5 O1 105.55(8)
C13 N6 O1 106.41(8)
N4 C1 N1 116.01(8)
N4 C1 C6 121.32(8)
N1 C1 C6 122.66(8)
N1 C2 N2 128.91(9)
N1 C2 N3 108.82(8)
N2 C2 N3 122.27(9)
N2 C3 C4 124.87(9)
N2 C3 H3A 117.6
C4 C3 H3A 117.6
C5 C4 C3 119.05(9)
C5 C4 H4A 120.5
C3 C4 H4A 120.5
N3 C5 C4 116.17(9)
N3 C5 C12 119.63(8)
C4 C5 C12 124.20(9)
C11 C6 C7 119.61(9)
C11 C6 C1 121.11(9)
C7 C6 C1 119.25(9)
C8 C7 C6 120.31(9)
C8 C7 H7A 119.8
C6 C7 H7A 119.8
C7 C8 C9 119.96(9)
C7 C8 H8A 120.0
C9 C8 H8A 120.0
C10 C9 C8 119.82(10)
C10 C9 H9A 120.1
C8 C9 H9A 120.1
C11 C10 C9 120.48(10)
C11 C10 H10A 119.8
C9 C10 H10A 119.8
C10 C11 C6 119.80(10)
C10 C11 H11A 120.1
C6 C11 H11A 120.1
N5 C12 C13 109.75(9)
N5 C12 C5 118.64(9)
C13 C12 C5 131.49(9)
N6 C13 C12 107.61(9)
N6 C13 C14 122.10(9)
C12 C13 C14 130.27(9)
C13 C14 H14A 109.5
C13 C14 H14B 109.5
H14A C14 H14B 109.5
C13 C14 H14C 109.5
H14A C14 H14C 109.5
H14B C14 H14C 109.5

loop_
_geom_bond_atom_site_label_1
_geom_bond_atom_site_label_2
_geom_bond_distance
O1 N5 1.3742(12)
O1 N6 1.3929(12)
N1 C2 1.3342(12)
N1 C1 1.3616(12)
N2 C3 1.3236(13)
N2 C2 1.3497(12)
N3 N4 1.3583(11)
N3 C5 1.3643(12)
N3 C2 1.3912(12)
N4 C1 1.3449(12)
N5 C12 1.3106(13)
N6 C13 1.3095(13)
C1 C6 1.4693(13)
C3 C4 1.4160(14)
C3 H3A 0.9500
C4 C5 1.3702(13)
C4 H4A 0.9500
C5 C12 1.4678(13)
C6 C11 1.3968(14)
C6 C7 1.3979(13)
C7 C8 1.3914(14)
C7 H7A 0.9500
C8 C9 1.3910(16)
C8 H8A 0.9500
C9 C10 1.3931(16)
C9 H9A 0.9500
C10 C11 1.3909(14)
C10 H10A 0.9500
C11 H11A 0.9500
C12 C13 1.4373(13)
C13 C14 1.4914(14)
C14 H14A 0.9800
C14 H14B 0.9800
C14 H14C 0.9800

loop_
_geom_contact_atom_site_label_1
_geom_contact_atom_site_label_2
_geom_contact_distance
_geom_contact_site_symmetry_2
_geom_contact_publ_flag
Cg1 Cg1 3.456(2) 3_755 y
Cg2 Cg3 3.540(2) 3_756 y
Cg1 Cg3 3.591(2) 3_756 y

loop_
_geom_torsion_atom_site_label_1
_geom_torsion_atom_site_label_2
_geom_torsion_atom_site_label_3
_geom_torsion_atom_site_label_4
_geom_torsion
C5 N3 N4 C1 -179.38(9)
C2 N3 N4 C1 1.14(9)
N6 O1 N5 C12 0.26(12)
N5 O1 N6 C13 -0.33(12)
N3 N4 C1 N1 -0.77(10)
N3 N4 C1 C6 177.98(8)
C2 N1 C1 N4 0.08(11)
C2 N1 C1 C6 -178.65(8)
C1 N1 C2 N2 -178.95(10)
C1 N1 C2 N3 0.65(10)
C3 N2 C2 N1 179.64(9)
C3 N2 C2 N3 0.09(14)
N4 N3 C2 N1 -1.19(10)
C5 N3 C2 N1 179.29(8)
N4 N3 C2 N2 178.44(8)
C5 N3 C2 N2 -1.08(14)
C2 N2 C3 C4 0.60(15)
N2 C3 C4 C5 -0.33(15)
N4 N3 C5 C4 -178.14(9)
C2 N3 C5 C4 1.30(13)
N4 N3 C5 C12 1.79(14)
C2 N3 C5 C12 -178.78(8)
C3 C4 C5 N3 -0.63(13)
C3 C4 C5 C12 179.46(9)
N4 C1 C6 C11 -5.31(14)
N1 C1 C6 C11 173.36(9)
N4 C1 C6 C7 176.72(9)
N1 C1 C6 C7 -4.61(13)
C11 C6 C7 C8 -0.83(14)
C1 C6 C7 C8 177.17(9)
C6 C7 C8 C9 0.02(15)
C7 C8 C9 C10 0.85(17)
C8 C9 C10 C11 -0.91(18)
C9 C10 C11 C6 0.09(17)
C7 C6 C11 C10 0.77(15)
C1 C6 C11 C10 -177.19(10)
O1 N5 C12 C13 -0.09(12)
O1 N5 C12 C5 -176.58(9)
N3 C5 C12 N5 -136.53(10)
C4 C5 C12 N5 43.38(14)
N3 C5 C12 C13 47.89(15)
C4 C5 C12 C13 -132.19(11)
O1 N6 C13 C12 0.26(11)
O1 N6 C13 C14 178.61(9)
N5 C12 C13 N6 -0.11(12)
C5 C12 C13 N6 175.77(10)
N5 C12 C13 C14 -178.28(10)
C5 C12 C13 C14 -2.40(18)
